data_7129298
loop_
_publ_author_name
'Jiang, Shengjie'
'Cai, Yanping'
'Carpentier, Ambre'
'del Rosal, Iker'
'Maron, Laurent'
'Xu, Xin'

_publ_section_title
;
 Nickel-catalyzed synthesis of Zn(i)--Zn(i) bonded compounds
;
_journal_name_full 'Chemical Communications'
_journal_paper_doi 10.1039/D1CC05719G
_journal_year 2021
_chemical_formula_moiety 'C50 H54 N2 Ni O P2 Zn'
_chemical_formula_sum 'C50 H54 N2 Ni O P2 Zn'
_chemical_formula_weight 884.97
_space_group_crystal_system monoclinic
_space_group_IT_number 14
_space_group_name_Hall '-P 2ybc'
_space_group_name_H-M_alt 'P 1 21/c 1'
_atom_sites_solution_hydrogens mixed
_audit_creation_date 2019-09-29
_audit_creation_method
;
Olex2 1.2
(compiled 2018.05.29 svn.r3508 for OlexSys, GUI svn.r5506)
;
_audit_update_record
;
2021-07-27 deposited with the CCDC.	2021-11-15 downloaded from the CCDC.
;
_cell_angle_alpha 90
_cell_angle_beta 113.062(2)
_cell_angle_gamma 90
_cell_formula_units_Z 4
_cell_length_a 18.6425(15)
_cell_length_b 15.4043(13)
_cell_length_c 16.9677(14)
_cell_measurement_reflns_used 9974
_cell_measurement_temperature 193
_cell_measurement_theta_max 25.74
_cell_measurement_theta_min 2.41
_cell_volume 4483.3(6)
_computing_cell_refinement 'SAINT v8.37A (Bruker, 2015)'
_computing_data_reduction 'SAINT v8.37A (Bruker, 2015)'
_computing_molecular_graphics 'Olex2 (Dolomanov et al., 2009)'
_computing_publication_material 'Olex2 (Dolomanov et al., 2009)'
_computing_structure_refinement 'ShelXL (Sheldrick, 2015)'
_computing_structure_solution 'SHELXT 2014/5 (Sheldrick, 2014)'
_diffrn_ambient_temperature 193
_diffrn_measured_fraction_theta_full 0.999
_diffrn_measured_fraction_theta_max 0.995
_diffrn_measurement_device_type 'Bruker APEX-II CCD'
_diffrn_measurement_method '\f and \w scans'
_diffrn_radiation_type MoK\a
_diffrn_radiation_wavelength 0.71073
_diffrn_reflns_av_R_equivalents 0.1261
_diffrn_reflns_av_unetI/netI 0.1077
_diffrn_reflns_Laue_measured_fraction_full 0.999
_diffrn_reflns_Laue_measured_fraction_max 0.995
_diffrn_reflns_limit_h_max 24
_diffrn_reflns_limit_h_min -24
_diffrn_reflns_limit_k_max 19
_diffrn_reflns_limit_k_min -20
_diffrn_reflns_limit_l_max 22
_diffrn_reflns_limit_l_min -22
_diffrn_reflns_number 54079
_diffrn_reflns_point_group_measured_fraction_full 0.999
_diffrn_reflns_point_group_measured_fraction_max 0.995
_diffrn_reflns_theta_full 25.242
_diffrn_reflns_theta_max 27.525
_diffrn_reflns_theta_min 2.375
_diffrn_standards_number 0
_exptl_absorpt_coefficient_mu 1.064
_exptl_absorpt_correction_T_max 0.7456
_exptl_absorpt_correction_T_min 0.6260
_exptl_absorpt_correction_type multi-scan
_exptl_absorpt_process_details
'SADABS-2014/5 (Bruker,2014/5) was used for absorption correction. wR2(int) was 0.1789 before and 0.0664 after correction. The Ratio of minimum to maximum transmission is 0.8396. The \l/2 correction factor is Not present.'
_exptl_crystal_colour yellow
_exptl_crystal_colour_primary yellow
_exptl_crystal_density_diffrn 1.311
_exptl_crystal_description block
_exptl_crystal_F_000 1856
_exptl_crystal_size_max 0.18
_exptl_crystal_size_mid 0.15
_exptl_crystal_size_min 0.12
_refine_diff_density_max 0.747
_refine_diff_density_min -0.437
_refine_diff_density_rms 0.082
_refine_ls_extinction_method none
_refine_ls_goodness_of_fit_ref 1.009
_refine_ls_hydrogen_treatment mixed
_refine_ls_matrix_type full
_refine_ls_number_parameters 524
_refine_ls_number_reflns 10276
_refine_ls_number_restraints 0
_refine_ls_restrained_S_all 1.009
_refine_ls_R_factor_all 0.1185
_refine_ls_R_factor_gt 0.0487
_refine_ls_shift/su_max 0.001
_refine_ls_shift/su_mean 0.000
_refine_ls_structure_factor_coef Fsqd
_refine_ls_weighting_details 'w=1/[\s^2^(Fo^2^)+(0.0481P)^2^+0.5129P] where P=(Fo^2^+2Fc^2^)/3'
_refine_ls_weighting_scheme calc
_refine_ls_wR_factor_gt 0.0931
_refine_ls_wR_factor_ref 0.1116
_reflns_Friedel_coverage 0.000
_reflns_number_gt 6223
_reflns_number_total 10276
_reflns_threshold_expression 'I > 2\s(I)'
_cod_data_source_file d1cc05719g2.cif
_cod_data_source_block Complex_3
_cod_database_code 7129298
_shelx_shelxl_version_number 2018/3
_shelx_space_group_comment
;
The symmetry employed for this shelxl refinement is uniquely defined
by the following loop, which should always be used as a source of
symmetry information in preference to the above space-group names.
They are only intended as comments.
;
_shelx_estimated_absorpt_t_max 0.883
_shelx_estimated_absorpt_t_min 0.831
_olex2_refinement_description
;
1. Fixed Uiso
 At 1.2 times of:
  All C(H) groups, All C(H,H) groups
 At 1.5 times of:
  All C(H,H,H) groups
2.a Ternary CH refined with riding coordinates:
 C26(H26), C29(H29)
2.b Secondary CH2 refined with riding coordinates:
 C7(H7A,H7B), C6(H6A,H6B)
2.c Aromatic/amide H refined with riding coordinates:
 C34(H34), C50(H50), C13(H13), C19(H19), C3(H3), C15(H15), C46(H46), C44(H44),
 C38(H38), C40(H40), C12(H12), C24(H24), C35(H35), C22(H22), C9(H9), C48(H48),
 C18(H18), C49(H49), C16(H16), C47(H47), C36(H36), C17(H17), C23(H23), C11(H11),
  C43(H43), C37(H37), C10(H10), C41(H41), C42(H42)
2.d Idealised Me refined as rotating group:
 C5(H5A,H5B,H5C), C1(H1A,H1B,H1C), C30(H30A,H30B,H30C), C27(H27A,H27B,H27C),
 C31(H31A,H31B,H31C), C28(H28A,H28B,H28C)
;
_olex2_submission_special_instructions 'No special instructions were received'

loop_
_space_group_symop_operation_xyz
'x, y, z'
'-x, y+1/2, -z+1/2'
'-x, -y, -z'
'x, -y-1/2, z-1/2'

loop_
_atom_site_label
_atom_site_type_symbol
_atom_site_fract_x
_atom_site_fract_y
_atom_site_fract_z
_atom_site_U_iso_or_equiv
_atom_site_adp_type
_atom_site_occupancy
_atom_site_site_symmetry_order
_atom_site_calc_flag
_atom_site_refinement_flags_posn
_atom_site_refinement_flags_adp
_atom_site_refinement_flags_occupancy
_atom_site_disorder_assembly
_atom_site_disorder_group
Zn1 Zn 0.85550(2) 0.38197(2) 0.39278(2) 0.02523(10) Uani 1 1 d . . . . .
Ni1 Ni 0.72877(2) 0.43949(2) 0.33572(2) 0.02215(11) Uani 1 1 d . . . . .
P2 P 0.64402(4) 0.46678(5) 0.20679(5) 0.02374(18) Uani 1 1 d . . . . .
P1 P 0.75623(5) 0.55062(5) 0.42241(5) 0.02325(18) Uani 1 1 d . . . . .
N2 N 0.91840(14) 0.41141(16) 0.51214(15) 0.0261(6) Uani 1 1 d . . . . .
N1 N 0.91648(14) 0.28455(17) 0.37756(16) 0.0285(6) Uani 1 1 d . . . . .
O1 O 0.67560(17) 0.29308(17) 0.40412(17) 0.0590(8) Uani 1 1 d . . . . .
C33 C 0.59575(17) 0.3711(2) 0.14452(18) 0.0269(7) Uani 1 1 d . . . . .
C7 C 0.86137(17) 0.5618(2) 0.49073(19) 0.0280(7) Uani 1 1 d . . . . .
H7A H 0.889728 0.569527 0.452612 0.034 Uiso 1 1 calc R . . . .
H7B H 0.868334 0.615793 0.524573 0.034 Uiso 1 1 calc R . . . .
C45 C 0.68051(17) 0.5219(2) 0.13411(18) 0.0253(7) Uani 1 1 d . . . . .
C14 C 0.73518(18) 0.66130(19) 0.37956(18) 0.0249(7) Uani 1 1 d . . . . .
C20 C 0.88895(17) 0.2461(2) 0.2937(2) 0.0306(8) Uani 1 1 d . . . . .
C8 C 0.71075(18) 0.5594(2) 0.50072(18) 0.0269(7) Uani 1 1 d . . . . .
C34 C 0.51591(18) 0.3640(2) 0.10114(19) 0.0320(8) Uani 1 1 d . . . . .
H34 H 0.483109 0.410637 0.102660 0.038 Uiso 1 1 calc R . . . .
C39 C 0.56235(17) 0.5351(2) 0.20210(18) 0.0287(7) Uani 1 1 d . . . . .
C6 C 0.9004(2) 0.4880(2) 0.55272(19) 0.0331(8) Uani 1 1 d . . . . .
H6A H 0.949462 0.510010 0.597279 0.040 Uiso 1 1 calc R . . . .
H6B H 0.865823 0.470168 0.581598 0.040 Uiso 1 1 calc R . . . .
C50 C 0.65727(19) 0.5023(2) 0.0481(2) 0.0344(8) Uani 1 1 d . . . . .
H50 H 0.619897 0.457773 0.023316 0.041 Uiso 1 1 calc R . . . .
C13 C 0.65516(18) 0.4994(2) 0.50083(19) 0.0305(7) Uani 1 1 d . . . . .
H13 H 0.644559 0.450156 0.464255 0.037 Uiso 1 1 calc R . . . .
C19 C 0.66105(19) 0.6957(2) 0.3549(2) 0.0341(8) Uani 1 1 d . . . . .
H19 H 0.620751 0.661529 0.360148 0.041 Uiso 1 1 calc R . . . .
C2 C 0.97611(18) 0.2531(2) 0.4441(2) 0.0330(8) Uani 1 1 d . . . . .
C4 C 0.97274(18) 0.3572(2) 0.5600(2) 0.0292(7) Uani 1 1 d . . . . .
C3 C 0.99813(17) 0.2838(2) 0.5279(2) 0.0329(8) Uani 1 1 d . . . . .
H3 H 1.036469 0.249635 0.570327 0.039 Uiso 1 1 calc R . . . .
C15 C 0.79216(19) 0.7124(2) 0.36789(19) 0.0326(8) Uani 1 1 d . . . . .
H15 H 0.843055 0.689598 0.382174 0.039 Uiso 1 1 calc R . . . .
C46 C 0.7353(2) 0.5870(2) 0.1681(2) 0.0375(8) Uani 1 1 d . . . . .
H46 H 0.752229 0.601186 0.227078 0.045 Uiso 1 1 calc R . . . .
C25 C 0.89428(19) 0.2937(2) 0.2256(2) 0.0365(8) Uani 1 1 d . . . . .
C44 C 0.52818(18) 0.5179(2) 0.2603(2) 0.0365(8) Uani 1 1 d . . . . .
H44 H 0.544943 0.469094 0.297212 0.044 Uiso 1 1 calc R . . . .
C32 C 0.69874(19) 0.3497(2) 0.3757(2) 0.0317(8) Uani 1 1 d . . . . .
C38 C 0.6421(2) 0.3020(2) 0.1416(2) 0.0391(9) Uani 1 1 d . . . . .
H38 H 0.696988 0.305380 0.171882 0.047 Uiso 1 1 calc R . . . .
C5 C 1.01438(19) 0.3733(2) 0.65555(19) 0.0393(9) Uani 1 1 d . . . . .
H5A H 1.046918 0.425316 0.665072 0.059 Uiso 1 1 calc GR . . . .
H5B H 1.047287 0.323162 0.682388 0.059 Uiso 1 1 calc GR . . . .
H5C H 0.975791 0.381625 0.680852 0.059 Uiso 1 1 calc GR . . . .
C21 C 0.84842(18) 0.1666(2) 0.2782(2) 0.0383(9) Uani 1 1 d . . . . .
C40 C 0.53526(19) 0.6053(2) 0.1475(2) 0.0380(9) Uani 1 1 d . . . . .
H40 H 0.556413 0.617139 0.106030 0.046 Uiso 1 1 calc R . . . .
C12 C 0.6149(2) 0.5105(2) 0.5539(2) 0.0380(8) Uani 1 1 d . . . . .
H12 H 0.577172 0.468823 0.553472 0.046 Uiso 1 1 calc R . . . .
C24 C 0.8570(2) 0.2618(3) 0.1426(2) 0.0454(10) Uani 1 1 d . . . . .
H24 H 0.859546 0.293828 0.095940 0.055 Uiso 1 1 calc R . . . .
C35 C 0.4833(2) 0.2894(2) 0.0554(2) 0.0412(9) Uani 1 1 d . . . . .
H35 H 0.428333 0.285173 0.026149 0.049 Uiso 1 1 calc R . . . .
C22 C 0.8134(2) 0.1371(2) 0.1945(3) 0.0456(10) Uani 1 1 d . . . . .
H22 H 0.786695 0.083085 0.183417 0.055 Uiso 1 1 calc R . . . .
C9 C 0.7252(2) 0.6301(2) 0.5556(2) 0.0439(9) Uani 1 1 d . . . . .
H9 H 0.763493 0.671462 0.557026 0.053 Uiso 1 1 calc R . . . .
C48 C 0.7422(2) 0.6112(2) 0.0320(2) 0.0413(9) Uani 1 1 d . . . . .
H48 H 0.763289 0.641377 -0.002938 0.050 Uiso 1 1 calc R . . . .
C18 C 0.6447(2) 0.7792(2) 0.3225(2) 0.0435(9) Uani 1 1 d . . . . .
H18 H 0.593351 0.801565 0.306069 0.052 Uiso 1 1 calc R . . . .
C49 C 0.6883(2) 0.5473(2) -0.0024(2) 0.0418(9) Uani 1 1 d . . . . .
H49 H 0.671661 0.533442 -0.061479 0.050 Uiso 1 1 calc R . . . .
C16 C 0.7753(2) 0.7964(2) 0.3356(2) 0.0415(9) Uani 1 1 d . . . . .
H16 H 0.814830 0.830397 0.328509 0.050 Uiso 1 1 calc R . . . .
C47 C 0.7661(2) 0.6318(2) 0.1173(2) 0.0443(9) Uani 1 1 d . . . . .
H47 H 0.803410 0.676530 0.141517 0.053 Uiso 1 1 calc R . . . .
C26 C 0.8386(2) 0.1142(2) 0.3491(3) 0.0476(10) Uani 1 1 d . . . . .
H26 H 0.870139 0.142723 0.404950 0.057 Uiso 1 1 calc R . . . .
C36 C 0.5292(2) 0.2225(2) 0.0522(2) 0.0459(10) Uani 1 1 d . . . . .
H36 H 0.506431 0.171709 0.020612 0.055 Uiso 1 1 calc R . . . .
C17 C 0.7020(2) 0.8304(2) 0.3139(2) 0.0432(9) Uani 1 1 d . . . . .
H17 H 0.690822 0.888281 0.293329 0.052 Uiso 1 1 calc R . . . .
C29 C 0.9412(2) 0.3771(2) 0.2408(2) 0.0435(9) Uani 1 1 d . . . . .
H29 H 0.939126 0.404949 0.293118 0.052 Uiso 1 1 calc R . . . .
C23 C 0.8165(2) 0.1847(3) 0.1272(3) 0.0526(11) Uani 1 1 d . . . . .
H23 H 0.790723 0.164249 0.070129 0.063 Uiso 1 1 calc R . . . .
C11 C 0.6294(2) 0.5815(2) 0.6068(2) 0.0436(9) Uani 1 1 d . . . . .
H11 H 0.601267 0.589297 0.642398 0.052 Uiso 1 1 calc R . . . .
C43 C 0.4703(2) 0.5710(3) 0.2650(2) 0.0482(10) Uani 1 1 d . . . . .
H43 H 0.447429 0.558376 0.304815 0.058 Uiso 1 1 calc R . . . .
C37 C 0.6094(2) 0.2281(3) 0.0950(2) 0.0510(10) Uani 1 1 d . . . . .
H37 H 0.641710 0.181438 0.092357 0.061 Uiso 1 1 calc R . . . .
C1 C 1.0252(2) 0.1801(2) 0.4317(2) 0.0474(10) Uani 1 1 d . . . . .
H1A H 1.018649 0.128020 0.461296 0.071 Uiso 1 1 calc GR . . . .
H1B H 1.080155 0.197451 0.455266 0.071 Uiso 1 1 calc GR . . . .
H1C H 1.008467 0.167785 0.370390 0.071 Uiso 1 1 calc GR . . . .
C10 C 0.6850(2) 0.6415(3) 0.6081(2) 0.0509(11) Uani 1 1 d . . . . .
H10 H 0.695501 0.690394 0.645071 0.061 Uiso 1 1 calc R . . . .
C41 C 0.4775(2) 0.6585(3) 0.1531(2) 0.0504(10) Uani 1 1 d . . . . .
H41 H 0.459610 0.706838 0.115775 0.060 Uiso 1 1 calc R . . . .
C42 C 0.4458(2) 0.6416(3) 0.2124(2) 0.0504(10) Uani 1 1 d . . . . .
H42 H 0.407019 0.678996 0.216799 0.060 Uiso 1 1 calc R . . . .
C30 C 1.0265(2) 0.3570(3) 0.2605(3) 0.0616(12) Uani 1 1 d . . . . .
H30A H 1.046610 0.317104 0.309321 0.092 Uiso 1 1 calc GR . . . .
H30B H 1.056828 0.410881 0.274467 0.092 Uiso 1 1 calc GR . . . .
H30C H 1.031023 0.329901 0.210350 0.092 Uiso 1 1 calc GR . . . .
C27 C 0.7532(3) 0.1147(3) 0.3383(3) 0.0760(15) Uani 1 1 d . . . . .
H27A H 0.734068 0.174569 0.331571 0.114 Uiso 1 1 calc GR . . . .
H27B H 0.748848 0.088782 0.388988 0.114 Uiso 1 1 calc GR . . . .
H27C H 0.722044 0.080931 0.287393 0.114 Uiso 1 1 calc GR . . . .
C31 C 0.9094(3) 0.4427(3) 0.1685(3) 0.0755(14) Uani 1 1 d . . . . .
H31A H 0.912558 0.418626 0.116521 0.113 Uiso 1 1 calc GR . . . .
H31B H 0.940271 0.496170 0.184616 0.113 Uiso 1 1 calc GR . . . .
H31C H 0.854925 0.455653 0.157832 0.113 Uiso 1 1 calc GR . . . .
C28 C 0.8668(3) 0.0207(3) 0.3531(3) 0.0772(14) Uani 1 1 d . . . . .
H28A H 0.834763 -0.009603 0.300241 0.116 Uiso 1 1 calc GR . . . .
H28B H 0.862363 -0.008761 0.402212 0.116 Uiso 1 1 calc GR . . . .
H28C H 0.921379 0.020441 0.359542 0.116 Uiso 1 1 calc GR . . . .
H H 0.798(2) 0.435(2) 0.304(2) 0.065(12) Uiso 1 1 d . . . . .

loop_
_atom_site_aniso_label
_atom_site_aniso_U_11
_atom_site_aniso_U_22
_atom_site_aniso_U_33
_atom_site_aniso_U_23
_atom_site_aniso_U_13
_atom_site_aniso_U_12
Zn1 0.02376(19) 0.0222(2) 0.02790(19) -0.00128(16) 0.00812(16) 0.00094(16)
Ni1 0.0230(2) 0.0203(2) 0.0215(2) -0.00095(16) 0.00688(16) -0.00081(17)
P2 0.0236(4) 0.0248(4) 0.0218(4) 0.0005(3) 0.0078(3) 0.0008(4)
P1 0.0276(4) 0.0191(4) 0.0237(4) -0.0006(3) 0.0108(3) -0.0027(4)
N2 0.0264(14) 0.0230(14) 0.0267(13) 0.0018(11) 0.0080(12) -0.0006(12)
N1 0.0241(14) 0.0240(15) 0.0368(15) -0.0049(12) 0.0112(12) -0.0008(12)
O1 0.085(2) 0.0359(16) 0.0672(18) 0.0007(14) 0.0424(17) -0.0223(15)
C33 0.0291(17) 0.0280(18) 0.0223(15) 0.0005(13) 0.0088(14) -0.0014(15)
C7 0.0282(17) 0.0244(17) 0.0294(16) -0.0051(14) 0.0092(14) -0.0056(15)
C45 0.0279(17) 0.0258(17) 0.0233(16) 0.0038(13) 0.0112(14) 0.0041(15)
C14 0.0336(18) 0.0197(16) 0.0221(15) -0.0031(13) 0.0118(14) -0.0018(14)
C20 0.0212(16) 0.0268(18) 0.0419(19) -0.0090(15) 0.0102(15) 0.0034(14)
C8 0.0304(17) 0.0240(17) 0.0254(15) 0.0011(13) 0.0101(14) -0.0004(15)
C34 0.0274(17) 0.033(2) 0.0311(17) 0.0007(15) 0.0069(15) 0.0001(15)
C39 0.0226(16) 0.036(2) 0.0246(16) -0.0020(14) 0.0066(14) 0.0001(15)
C6 0.0388(19) 0.0289(19) 0.0267(17) -0.0030(14) 0.0077(15) -0.0025(16)
C50 0.0334(18) 0.037(2) 0.0324(18) 0.0002(15) 0.0121(15) 0.0023(16)
C13 0.0371(18) 0.0267(18) 0.0317(17) -0.0011(14) 0.0177(15) -0.0029(16)
C19 0.0366(19) 0.0279(19) 0.0381(19) -0.0003(15) 0.0149(16) -0.0010(16)
C2 0.0243(17) 0.0250(18) 0.048(2) -0.0005(16) 0.0119(17) -0.0032(15)
C4 0.0262(17) 0.0272(19) 0.0327(17) 0.0037(15) 0.0099(15) -0.0086(15)
C3 0.0196(16) 0.0310(19) 0.0406(19) 0.0057(16) 0.0037(15) -0.0004(15)
C15 0.0383(19) 0.0242(18) 0.0388(19) 0.0023(15) 0.0187(16) -0.0029(16)
C46 0.048(2) 0.038(2) 0.0272(17) 0.0026(15) 0.0153(16) -0.0038(18)
C25 0.0377(19) 0.034(2) 0.041(2) -0.0074(16) 0.0190(17) 0.0064(17)
C44 0.0325(18) 0.043(2) 0.0380(19) 0.0091(17) 0.0181(16) 0.0080(17)
C32 0.0348(19) 0.0299(19) 0.0295(17) -0.0071(15) 0.0117(15) -0.0042(16)
C38 0.0285(18) 0.035(2) 0.045(2) -0.0087(17) 0.0046(16) 0.0033(17)
C5 0.0326(19) 0.045(2) 0.0315(18) 0.0029(16) 0.0034(15) 0.0004(17)
C21 0.0239(17) 0.034(2) 0.057(2) -0.0092(18) 0.0163(17) 0.0010(16)
C40 0.041(2) 0.045(2) 0.0313(18) 0.0075(16) 0.0175(16) 0.0104(18)
C12 0.0385(19) 0.040(2) 0.041(2) 0.0047(17) 0.0220(17) -0.0015(17)
C24 0.050(2) 0.048(3) 0.040(2) -0.0066(18) 0.0199(19) 0.010(2)
C35 0.0318(19) 0.042(2) 0.041(2) 0.0014(17) 0.0050(17) -0.0081(18)
C22 0.0312(19) 0.040(2) 0.064(3) -0.022(2) 0.0166(19) -0.0052(17)
C9 0.064(2) 0.041(2) 0.0361(19) -0.0123(17) 0.0293(19) -0.0190(19)
C48 0.042(2) 0.048(2) 0.039(2) 0.0164(18) 0.0206(17) 0.004(2)
C18 0.053(2) 0.039(2) 0.0335(19) 0.0004(17) 0.0119(18) 0.015(2)
C49 0.046(2) 0.056(3) 0.0272(17) 0.0055(17) 0.0190(17) 0.006(2)
C16 0.056(2) 0.030(2) 0.042(2) 0.0044(16) 0.0226(19) -0.0072(19)
C47 0.049(2) 0.038(2) 0.047(2) 0.0041(18) 0.0205(19) -0.0123(18)
C26 0.044(2) 0.029(2) 0.072(3) -0.0075(19) 0.024(2) -0.0047(18)
C36 0.048(2) 0.034(2) 0.044(2) -0.0067(17) 0.0049(19) -0.0114(19)
C17 0.073(3) 0.0240(19) 0.0306(19) 0.0010(15) 0.0183(19) 0.005(2)
C29 0.061(2) 0.032(2) 0.050(2) -0.0079(17) 0.036(2) -0.0054(19)
C23 0.038(2) 0.062(3) 0.051(2) -0.026(2) 0.0095(19) 0.001(2)
C11 0.057(2) 0.050(2) 0.0337(19) 0.0022(17) 0.0284(19) 0.004(2)
C43 0.042(2) 0.058(3) 0.054(2) 0.010(2) 0.029(2) 0.011(2)
C37 0.043(2) 0.037(2) 0.064(3) -0.018(2) 0.010(2) 0.0035(19)
C1 0.0301(19) 0.038(2) 0.068(3) -0.0040(19) 0.0127(19) 0.0098(17)
C10 0.081(3) 0.045(2) 0.041(2) -0.0171(18) 0.038(2) -0.016(2)
C41 0.041(2) 0.056(3) 0.054(2) 0.020(2) 0.018(2) 0.027(2)
C42 0.035(2) 0.059(3) 0.062(3) 0.008(2) 0.024(2) 0.019(2)
C30 0.058(3) 0.058(3) 0.078(3) -0.025(2) 0.037(2) -0.021(2)
C27 0.066(3) 0.060(3) 0.124(4) -0.003(3) 0.061(3) -0.014(3)
C31 0.099(4) 0.052(3) 0.082(3) 0.011(3) 0.042(3) 0.001(3)
C28 0.086(3) 0.029(2) 0.122(4) 0.000(3) 0.046(3) 0.003(2)

loop_
_atom_type_symbol
_atom_type_description
_atom_type_scat_dispersion_real
_atom_type_scat_dispersion_imag
_atom_type_scat_source
C C 0.0033 0.0016 'International Tables Vol C Tables 4.2.6.8 and 6.1.1.4'
H H 0.0000 0.0000 'International Tables Vol C Tables 4.2.6.8 and 6.1.1.4'
N N 0.0061 0.0033 'International Tables Vol C Tables 4.2.6.8 and 6.1.1.4'
Ni Ni 0.3393 1.1124 'International Tables Vol C Tables 4.2.6.8 and 6.1.1.4'
O O 0.0106 0.0060 'International Tables Vol C Tables 4.2.6.8 and 6.1.1.4'
P P 0.1023 0.0942 'International Tables Vol C Tables 4.2.6.8 and 6.1.1.4'
Zn Zn 0.2839 1.4301 'International Tables Vol C Tables 4.2.6.8 and 6.1.1.4'

loop_
_geom_angle_atom_site_label_1
_geom_angle_atom_site_label_2
_geom_angle_atom_site_label_3
_geom_angle
_geom_angle_site_symmetry_1
_geom_angle_site_symmetry_3
_geom_angle_publ_flag
N2 Zn1 Ni1 115.97(8) . . ?
N2 Zn1 N1 99.83(10) . . ?
N1 Zn1 Ni1 140.95(7) . . ?
P2 Ni1 Zn1 134.70(3) . . ?
P2 Ni1 P1 114.30(3) . . ?
P1 Ni1 Zn1 94.91(3) . . ?
C32 Ni1 Zn1 87.96(11) . . ?
C32 Ni1 P2 109.24(11) . . ?
C32 Ni1 P1 112.94(10) . . ?
C33 P2 Ni1 115.03(10) . . ?
C33 P2 C45 102.26(14) . . ?
C45 P2 Ni1 116.76(10) . . ?
C39 P2 Ni1 114.77(10) . . ?
C39 P2 C33 103.04(14) . . ?
C39 P2 C45 103.10(14) . . ?
C7 P1 Ni1 113.93(10) . . ?
C14 P1 Ni1 120.29(10) . . ?
C14 P1 C7 99.85(14) . . ?
C14 P1 C8 97.50(14) . . ?
C8 P1 Ni1 119.43(10) . . ?
C8 P1 C7 102.42(14) . . ?
C6 N2 Zn1 121.15(19) . . ?
C4 N2 Zn1 119.7(2) . . ?
C4 N2 C6 118.8(3) . . ?
C20 N1 Zn1 116.43(19) . . ?
C2 N1 Zn1 120.2(2) . . ?
C2 N1 C20 123.1(3) . . ?
C34 C33 P2 123.7(2) . . ?
C34 C33 C38 118.5(3) . . ?
C38 C33 P2 117.8(2) . . ?
C6 C7 P1 117.7(2) . . ?
C50 C45 P2 124.3(2) . . ?
C50 C45 C46 118.1(3) . . ?
C46 C45 P2 117.6(2) . . ?
C19 C14 P1 120.6(2) . . ?
C19 C14 C15 117.8(3) . . ?
C15 C14 P1 121.6(2) . . ?
C25 C20 N1 119.1(3) . . ?
C25 C20 C21 120.4(3) . . ?
C21 C20 N1 120.0(3) . . ?
C13 C8 P1 120.5(2) . . ?
C9 C8 P1 121.2(2) . . ?
C9 C8 C13 118.0(3) . . ?
C33 C34 C35 120.5(3) . . ?
C44 C39 P2 117.7(2) . . ?
C40 C39 P2 124.0(2) . . ?
C40 C39 C44 118.3(3) . . ?
N2 C6 C7 114.2(2) . . ?
C45 C50 C49 120.5(3) . . ?
C8 C13 C12 120.7(3) . . ?
C14 C19 C18 121.0(3) . . ?
N1 C2 C3 123.7(3) . . ?
N1 C2 C1 120.2(3) . . ?
C3 C2 C1 116.1(3) . . ?
N2 C4 C3 124.2(3) . . ?
N2 C4 C5 120.2(3) . . ?
C3 C4 C5 115.6(3) . . ?
C2 C3 C4 130.7(3) . . ?
C16 C15 C14 120.8(3) . . ?
C45 C46 C47 121.2(3) . . ?
C20 C25 C29 121.6(3) . . ?
C24 C25 C20 118.7(3) . . ?
C24 C25 C29 119.7(3) . . ?
C43 C44 C39 120.8(3) . . ?
O1 C32 Ni1 175.5(3) . . ?
C33 C38 C37 120.8(3) . . ?
C20 C21 C26 122.4(3) . . ?
C22 C21 C20 118.6(3) . . ?
C22 C21 C26 118.9(3) . . ?
C39 C40 C41 120.4(3) . . ?
C11 C12 C13 120.3(3) . . ?
C23 C24 C25 121.0(4) . . ?
C36 C35 C34 120.5(3) . . ?
C23 C22 C21 121.3(3) . . ?
C10 C9 C8 121.3(3) . . ?
C49 C48 C47 119.8(3) . . ?
C17 C18 C19 120.9(3) . . ?
C48 C49 C50 120.7(3) . . ?
C17 C16 C15 120.6(3) . . ?
C48 C47 C46 119.7(3) . . ?
C21 C26 C27 110.2(3) . . ?
C21 C26 C28 113.0(3) . . ?
C28 C26 C27 109.5(3) . . ?
C35 C36 C37 120.1(3) . . ?
C16 C17 C18 118.9(3) . . ?
C25 C29 C30 110.3(3) . . ?
C31 C29 C25 114.2(3) . . ?
C31 C29 C30 110.9(3) . . ?
C24 C23 C22 119.9(3) . . ?
C12 C11 C10 119.9(3) . . ?
C42 C43 C44 120.2(3) . . ?
C36 C37 C38 119.6(3) . . ?
C11 C10 C9 119.8(3) . . ?
C42 C41 C40 120.4(3) . . ?
C43 C42 C41 119.9(3) . . ?

loop_
_geom_bond_atom_site_label_1
_geom_bond_atom_site_label_2
_geom_bond_distance
_geom_bond_site_symmetry_2
_geom_bond_publ_flag
Zn1 Ni1 2.3477(5) . ?
Zn1 N2 1.955(2) . ?
Zn1 N1 1.960(3) . ?
Ni1 P2 2.1797(8) . ?
Ni1 P1 2.1831(9) . ?
Ni1 C32 1.728(4) . ?
P2 C33 1.831(3) . ?
P2 C45 1.833(3) . ?
P2 C39 1.827(3) . ?
P1 C7 1.853(3) . ?
P1 C14 1.835(3) . ?
P1 C8 1.840(3) . ?
N2 C6 1.470(4) . ?
N2 C4 1.318(4) . ?
N1 C20 1.438(4) . ?
N1 C2 1.327(4) . ?
O1 C32 1.158(4) . ?
C33 C34 1.382(4) . ?
C33 C38 1.384(4) . ?
C7 C6 1.525(4) . ?
C45 C50 1.383(4) . ?
C45 C46 1.386(5) . ?
C14 C19 1.383(4) . ?
C14 C15 1.397(4) . ?
C20 C25 1.404(5) . ?
C20 C21 1.409(5) . ?
C8 C13 1.389(4) . ?
C8 C9 1.389(4) . ?
C34 C35 1.387(5) . ?
C39 C44 1.394(4) . ?
C39 C40 1.384(4) . ?
C50 C49 1.392(5) . ?
C13 C12 1.390(4) . ?
C19 C18 1.385(5) . ?
C2 C3 1.399(4) . ?
C2 C1 1.515(5) . ?
C4 C3 1.415(4) . ?
C4 C5 1.519(4) . ?
C15 C16 1.391(4) . ?
C46 C47 1.391(5) . ?
C25 C24 1.393(5) . ?
C25 C29 1.519(5) . ?
C44 C43 1.380(5) . ?
C38 C37 1.385(5) . ?
C21 C22 1.386(5) . ?
C21 C26 1.518(5) . ?
C40 C41 1.385(5) . ?
C12 C11 1.373(5) . ?
C24 C23 1.377(5) . ?
C35 C36 1.354(5) . ?
C22 C23 1.378(5) . ?
C9 C10 1.383(5) . ?
C48 C49 1.364(5) . ?
C48 C47 1.375(5) . ?
C18 C17 1.381(5) . ?
C16 C17 1.373(5) . ?
C26 C27 1.530(5) . ?
C26 C28 1.525(5) . ?
C36 C37 1.384(5) . ?
C29 C30 1.524(5) . ?
C29 C31 1.519(5) . ?
C11 C10 1.382(5) . ?
C43 C42 1.367(5) . ?
C41 C42 1.376(5) . ?
